data_4112472
loop_
_publ_author_name
'Oleg V. Ozerov'
'Chengyun Guo'
'Vyacheslav A. Papkov'
'Bruce M. Foxman'

_publ_section_title
;
 Facile Oxidative Addition of N-C and N-H Bonds to Monovalent Rhodium and
 Iridium
;
_journal_name_full 'Journal of the American Chemical Society'
_journal_page_first 4792
_journal_page_last 4793
_journal_paper_doi 10.1021/ja049659l
_journal_volume 126
_journal_year 2004
_chemical_absolute_configuration unk
_chemical_compound_source
;
?
;
_chemical_formula_sum 'C54 H86 Cl2 N2 P4 Rh2'
_chemical_formula_weight 1163.88
_chemical_name_systematic
; 
? 
;
_space_group_IT_number 19
_symmetry_cell_setting orthorhombic
_symmetry_space_group_name_Hall 'P 2ac 2ab'
_symmetry_space_group_name_H-M 'P 21 21 21'
_atom_sites_solution_hydrogens geom
_atom_sites_solution_primary direct
_audit_creation_date 04-04-03
_audit_creation_method CRYSTALS_ver_12-03-99
_cell_angle_alpha 90
_cell_angle_beta 90
_cell_angle_gamma 90
_cell_formula_units_Z 4
_cell_length_a 13.339(2)
_cell_length_b 13.873(2)
_cell_length_c 32.296(6)
_cell_measurement_reflns_used 14
_cell_measurement_temperature 294
_cell_measurement_theta_max 12
_cell_measurement_theta_min 10
_cell_volume 5976.4(17)
_computing_cell_refinement
; 
 Cad4 Express, (Straver, 1992)  
;
_computing_data_collection
; 
 Enraf-Nonius CAD4 
;
_computing_data_reduction
; 
MolEN (Fair, 1990) 
;
_computing_molecular_graphics
; 
 CAMERON (Watkin et al 1996) 
;
_computing_publication_material
; 
 CRYSTALS (Watkin et al 2003) 
;
_computing_structure_refinement
; 
 CRYSTALS (Watkin et al 2003) 
;
_computing_structure_solution
; 
 SIR92 (Altomare et al, 1994) 
;
_diffrn_ambient_temperature 294
_diffrn_measured_fraction_theta_full 0.996
_diffrn_measured_fraction_theta_max 0.993
_diffrn_measurement_device_type
; 
Unknown 
;
_diffrn_measurement_method \w
_diffrn_radiation_monochromator graphite
_diffrn_radiation_type 'Mo K\a'
_diffrn_radiation_wavelength 0.71073
_diffrn_reflns_av_R_equivalents 0.05
_diffrn_reflns_limit_h_max 15
_diffrn_reflns_limit_h_min -15
_diffrn_reflns_limit_k_max 15
_diffrn_reflns_limit_k_min 0
_diffrn_reflns_limit_l_max 0
_diffrn_reflns_limit_l_min -36
_diffrn_reflns_number 9638
_diffrn_reflns_theta_full 23.292
_diffrn_reflns_theta_max 23.768
_diffrn_reflns_theta_min 3.295
_diffrn_standards_decay_% 0.00
_diffrn_standards_interval_count 0
_diffrn_standards_interval_time 0
_diffrn_standards_number 3
_exptl_absorpt_coefficient_mu 0.782
_exptl_absorpt_correction_T_max 0.80
_exptl_absorpt_correction_T_min 0.77
_exptl_absorpt_correction_type psi-scan
_exptl_absorpt_process_details
; 
 Azimutal absorption correction (North et al, 1968) 
;
_exptl_crystal_colour ' dark green '
_exptl_crystal_density_diffrn 1.290
_exptl_crystal_description ' prism '
_exptl_crystal_F_000 2420
_exptl_crystal_size_max 0.58
_exptl_crystal_size_mid 0.43
_exptl_crystal_size_min 0.29
_refine_diff_density_max 2.09
_refine_diff_density_min -1.46
_refine_ls_abs_structure_details 'Flack, 0 Friedel-pairs'
_refine_ls_abs_structure_Flack 0.01(15)
_refine_ls_extinction_method none
_refine_ls_goodness_of_fit_ref 1.1685
_refine_ls_hydrogen_treatment mixed
_refine_ls_matrix_type full
_refine_ls_number_parameters 297
_refine_ls_number_reflns 3790
_refine_ls_number_restraints 0
_refine_ls_R_factor_all 0.2245
_refine_ls_R_factor_gt 0.0888
_refine_ls_shift/su_max 0.002700
_refine_ls_structure_factor_coef F
_refine_ls_weighting_details
;
 Method, part 1, Chebychev polynomial, (Watkin, 1994, Prince, 1982) 
 [weight] = 1.0/[A~0~*T~0~(x)+A~1~*T~1~(x) ... +A~n-1~]*T~n-1~(x)] 
 where A~i~ are the Chebychev coefficients listed below and x= Fcalc/Fmax 
 Method = Robust Weighting (Prince, 1982) 
 W = [weight] * [1-(deltaF/6*sigmaF)^2^]^2^ 
 A~i~ are: 
 2.29 -2.68 1.16 
;
_refine_ls_weighting_scheme calc
_refine_ls_wR_factor_all 0.1332
_refine_ls_wR_factor_gt 0.0497
_refine_ls_wR_factor_ref 0.0497
_reflns_limit_h_max 15
_reflns_limit_h_min 0
_reflns_limit_k_max 15
_reflns_limit_k_min 0
_reflns_limit_l_max 36
_reflns_limit_l_min -36
_reflns_number_gt 3790
_reflns_number_total 9060
_reflns_threshold_expression I>1.96u(I)
_cod_data_source_file ja049659lsi20040305_114557.cif
_cod_data_source_block Determination_D2_rev1
_cod_original_sg_symbol_H-M 'P 21 21 21 '
_cod_original_formula_sum ' C27 H41.50 Cl1 N1 P2 Rh1 '
_cod_database_code 4112472

loop_
_symmetry_equiv_pos_as_xyz
x,y,z
x+1/2,-y+1/2,-z
-x,y+1/2,-z+1/2
-x+1/2,-y,z+1/2

loop_
_atom_site_label
_atom_site_type_symbol
_atom_site_fract_x
_atom_site_fract_y
_atom_site_fract_z
_atom_site_U_iso_or_equiv
_atom_site_occupancy
_atom_site_adp_type
P1 P -0.0101(4) 0.1604(4) 0.97395(15) 0.0549 1.0000 Uani
P2 P -0.1735(4) -0.1030(3) 1.02701(15) 0.0512 1.0000 Uani
P3 P -0.3275(4) -0.2456(4) 0.77301(14) 0.0594 1.0000 Uani
P4 P -0.0810(3) -0.0460(4) 0.73851(13) 0.0455 1.0000 Uani
C1 C 0.0489(12) -0.0145(12) 0.9457(5) 0.037(5) 1.0000 Uiso
C2 C 0.1247(16) -0.0756(13) 0.9290(6) 0.070(6) 1.0000 Uiso
C3 C 0.2133(13) -0.0383(15) 0.9117(5) 0.066(5) 1.0000 Uiso
C4 C 0.2295(12) 0.0574(13) 0.9103(5) 0.051(5) 1.0000 Uiso
C5 C 0.1556(15) 0.1188(14) 0.9271(6) 0.066(6) 1.0000 Uiso
C6 C 0.0725(12) 0.0806(12) 0.9470(5) 0.039(5) 1.0000 Uiso
C7 C 0.3209(18) 0.0975(14) 0.8885(6) 0.092(7) 1.0000 Uiso
C8 C -0.0767(12) -0.1413(12) 0.9551(5) 0.037(5) 1.0000 Uiso
C9 C -0.1444(11) -0.1818(13) 0.9851(4) 0.046(5) 1.0000 Uiso
C10 C -0.1799(15) -0.2711(13) 0.9770(5) 0.064(5) 1.0000 Uiso
C11 C -0.1583(12) -0.3251(14) 0.9416(5) 0.050(5) 1.0000 Uiso
C12 C -0.0992(13) -0.2824(12) 0.9142(5) 0.041(5) 1.0000 Uiso
C13 C -0.0589(13) -0.1921(13) 0.9166(5) 0.056(5) 1.0000 Uiso
C14 C -0.2000(14) -0.4261(12) 0.9378(5) 0.065(6) 1.0000 Uiso
C15 C -0.0569(17) 0.2607(18) 0.9411(7) 0.094(8) 1.0000 Uiso
C16 C -0.088(3) 0.220(3) 0.9008(12) 0.222(17) 1.0000 Uiso
C17 C 0.016(3) 0.332(3) 0.9292(12) 0.213(16) 1.0000 Uiso
C18 C 0.0770(13) 0.2211(13) 1.0129(5) 0.063(6) 1.0000 Uiso
C19 C 0.025(2) 0.3002(19) 1.0378(8) 0.126(10) 1.0000 Uiso
C20 C 0.1183(18) 0.1442(16) 1.0408(7) 0.098(7) 1.0000 Uiso
C21 C -0.0867(15) -0.1413(13) 1.0700(6) 0.067(6) 1.0000 Uiso
C22 C 0.017(2) -0.126(2) 1.0602(9) 0.136(11) 1.0000 Uiso
C23 C -0.1043(18) -0.2454(17) 1.0836(7) 0.100(8) 1.0000 Uiso
C24 C -0.3011(15) -0.1351(12) 1.0418(6) 0.065(6) 1.0000 Uiso
C25 C -0.3752(17) -0.1137(13) 1.0107(6) 0.089(7) 1.0000 Uiso
C26 C -0.3345(16) -0.0774(14) 1.0814(6) 0.087(7) 1.0000 Uiso
C28 C -0.2259(16) 0.0540(17) 0.9609(6) 0.098(8) 1.0000 Uiso
C31 C -0.2661(14) -0.0221(15) 0.7002(5) 0.058(6) 1.0000 Uiso
C32 C -0.3446(13) 0.0404(16) 0.6887(5) 0.071(6) 1.0000 Uiso
C33 C -0.3357(14) 0.1392(13) 0.6853(5) 0.057(6) 1.0000 Uiso
C34 C -0.2429(15) 0.1856(15) 0.6941(5) 0.061(6) 1.0000 Uiso
C35 C -0.1649(13) 0.1261(12) 0.7071(5) 0.049(5) 1.0000 Uiso
C36 C -0.1724(14) 0.0281(13) 0.7125(5) 0.057(5) 1.0000 Uiso
C37 C -0.2287(17) 0.2912(17) 0.6855(7) 0.099(8) 1.0000 Uiso
C38 C -0.3682(14) -0.1640(13) 0.6984(5) 0.050(5) 1.0000 Uiso
C39 C -0.4084(15) -0.2222(13) 0.7278(6) 0.063(6) 1.0000 Uiso
C40 C -0.5038(15) -0.2581(14) 0.7216(6) 0.070(6) 1.0000 Uiso
C41 C -0.5568(17) -0.2420(16) 0.6863(7) 0.079(7) 1.0000 Uiso
C42 C -0.5136(16) -0.1938(15) 0.6560(6) 0.077(6) 1.0000 Uiso
C43 C -0.4239(16) -0.1572(15) 0.6609(6) 0.073(6) 1.0000 Uiso
C44 C -0.666(2) -0.2864(18) 0.6856(7) 0.124(9) 1.0000 Uiso
C45 C 0.0358(15) -0.0421(16) 0.7067(6) 0.075(6) 1.0000 Uiso
C46 C 0.0327(15) -0.0102(14) 0.6654(6) 0.084(7) 1.0000 Uiso
C47 C 0.0830(18) -0.1380(17) 0.7106(7) 0.108(9) 1.0000 Uiso
C48 C -0.0433(15) 0.0346(15) 0.7827(6) 0.076(6) 1.0000 Uiso
C49 C 0.0372(16) -0.0080(15) 0.8091(7) 0.088(7) 1.0000 Uiso
C50 C -0.1373(18) 0.0453(19) 0.8108(7) 0.119(9) 1.0000 Uiso
C51 C -0.3540(19) -0.3785(19) 0.7803(8) 0.116(10) 1.0000 Uiso
C52 C -0.3045(17) -0.4299(15) 0.7440(8) 0.109(8) 1.0000 Uiso
C53 C -0.313(3) -0.415(2) 0.8196(11) 0.193(14) 1.0000 Uiso
C54 C -0.3977(17) -0.1907(15) 0.8172(6) 0.084(7) 1.0000 Uiso
C55 C -0.427(2) -0.0897(19) 0.8078(8) 0.124(10) 1.0000 Uiso
C56 C -0.326(2) -0.1840(19) 0.8563(7) 0.134(9) 1.0000 Uiso
C57 C -0.2008(15) -0.1662(15) 0.6644(5) 0.077(6) 1.0000 Uiso
Rh1 Rh -0.11343(10) 0.04169(10) 1.00217(5) 0.0460 1.0000 Uani
Rh2 Rh -0.18364(11) -0.17427(10) 0.75343(5) 0.0492 1.0000 Uani
N2 N -0.2656(11) -0.1224(11) 0.7000(5) 0.058(5) 1.0000 Uiso
N10 N -0.0356(10) -0.0467(11) 0.9623(4) 0.050(4) 1.0000 Uiso
Cl1 Cl -0.1945(5) 0.1401(3) 1.05143(17) 0.0810 1.0000 Uani
Cl2 Cl -0.0786(4) -0.2451(4) 0.80260(15) 0.0697 1.0000 Uani
H21 H 0.1147 -0.1435 0.9296 0.0842 1.0000 Uiso
H31 H 0.2623 -0.0812 0.9010 0.0795 1.0000 Uiso
H51 H 0.1628 0.1869 0.9249 0.0798 1.0000 Uiso
H71 H 0.3208 0.1659 0.8904 0.1096 1.0000 Uiso
H72 H 0.3799 0.0730 0.9013 0.1096 1.0000 Uiso
H73 H 0.3199 0.0789 0.8602 0.1096 1.0000 Uiso
H101 H -0.2228 -0.2996 0.9971 0.0758 1.0000 Uiso
H121 H -0.0830 -0.3186 0.8902 0.0487 1.0000 Uiso
H131 H -0.0217 -0.1643 0.8945 0.0673 1.0000 Uiso
H141 H -0.1792 -0.4534 0.9123 0.0783 1.0000 Uiso
H142 H -0.1758 -0.4644 0.9601 0.0783 1.0000 Uiso
H143 H -0.2711 -0.4237 0.9388 0.0783 1.0000 Uiso
H151 H -0.1079 0.2899 0.9573 0.1137 1.0000 Uiso
H161 H -0.1375 0.1718 0.9049 0.2697 1.0000 Uiso
H162 H -0.1151 0.2699 0.8839 0.2697 1.0000 Uiso
H163 H -0.0316 0.1925 0.8872 0.2697 1.0000 Uiso
H171 H 0.0421 0.3623 0.9534 0.2574 1.0000 Uiso
H172 H -0.0132 0.3781 0.9117 0.2574 1.0000 Uiso
H173 H 0.0703 0.3007 0.9151 0.2574 1.0000 Uiso
H181 H 0.1294 0.2520 0.9982 0.0755 1.0000 Uiso
H191 H -0.0004 0.3476 1.0195 0.1530 1.0000 Uiso
H192 H 0.0723 0.3291 1.0561 0.1530 1.0000 Uiso
H193 H -0.0282 0.2731 1.0534 0.1530 1.0000 Uiso
H201 H 0.1504 0.0957 1.0246 0.1179 1.0000 Uiso
H202 H 0.1664 0.1720 1.0591 0.1179 1.0000 Uiso
H203 H 0.0659 0.1161 1.0565 0.1179 1.0000 Uiso
H211 H -0.1024 -0.1006 1.0927 0.0805 1.0000 Uiso
H221 H 0.0269 -0.0611 1.0518 0.1645 1.0000 Uiso
H222 H 0.0571 -0.1390 1.0840 0.1645 1.0000 Uiso
H223 H 0.0365 -0.1681 1.0384 0.1645 1.0000 Uiso
H231 H -0.1734 -0.2542 1.0900 0.1202 1.0000 Uiso
H232 H -0.0652 -0.2590 1.1075 0.1202 1.0000 Uiso
H233 H -0.0858 -0.2880 1.0619 0.1202 1.0000 Uiso
H241 H -0.2987 -0.2029 1.0462 0.0775 1.0000 Uiso
H251 H -0.3588 -0.1468 0.9859 0.1055 1.0000 Uiso
H252 H -0.4392 -0.1339 1.0202 0.1055 1.0000 Uiso
H253 H -0.3760 -0.0463 1.0057 0.1055 1.0000 Uiso
H261 H -0.2881 -0.0889 1.1032 0.1048 1.0000 Uiso
H262 H -0.3993 -0.0982 1.0898 0.1048 1.0000 Uiso
H263 H -0.3362 -0.0105 1.0753 0.1048 1.0000 Uiso
H321 H -0.4080 0.0125 0.6831 0.0857 1.0000 Uiso
H331 H -0.3922 0.1765 0.6771 0.0678 1.0000 Uiso
H351 H -0.1023 0.1555 0.7129 0.0589 1.0000 Uiso
H371 H -0.1627 0.3100 0.6931 0.1191 1.0000 Uiso
H372 H -0.2759 0.3275 0.7011 0.1191 1.0000 Uiso
H373 H -0.2386 0.3034 0.6568 0.1191 1.0000 Uiso
H401 H -0.5334 -0.2965 0.7428 0.0841 1.0000 Uiso
H421 H -0.5477 -0.1855 0.6304 0.0927 1.0000 Uiso
H431 H -0.3944 -0.1240 0.6382 0.0873 1.0000 Uiso
H441 H -0.6971 -0.2714 0.6600 0.1479 1.0000 Uiso
H442 H -0.7040 -0.2601 0.7077 0.1479 1.0000 Uiso
H443 H -0.6617 -0.3544 0.6887 0.1479 1.0000 Uiso
H461 H 0.0021 0.0515 0.6643 0.1002 1.0000 Uiso
H462 H 0.0987 -0.0063 0.6545 0.1002 1.0000 Uiso
H463 H -0.0055 -0.0544 0.6493 0.1002 1.0000 Uiso
H471 H 0.0840 -0.1567 0.7389 0.1310 1.0000 Uiso
H472 H 0.1497 -0.1355 0.7003 0.1310 1.0000 Uiso
H473 H 0.0455 -0.1836 0.6951 0.1310 1.0000 Uiso
H491 H 0.0960 -0.0155 0.7928 0.1056 1.0000 Uiso
H492 H 0.0506 0.0324 0.8320 0.1056 1.0000 Uiso
H493 H 0.0158 -0.0697 0.8187 0.1056 1.0000 Uiso
H501 H -0.1907 0.0731 0.7954 0.1423 1.0000 Uiso
H502 H -0.1224 0.0856 0.8339 0.1423 1.0000 Uiso
H503 H -0.1572 -0.0165 0.8206 0.1423 1.0000 Uiso
H511 H -0.4252 -0.3757 0.7829 0.1381 1.0000 Uiso
H521 H -0.3310 -0.4059 0.7187 0.1306 1.0000 Uiso
H522 H -0.3173 -0.4971 0.7459 0.1306 1.0000 Uiso
H523 H -0.2343 -0.4188 0.7448 0.1306 1.0000 Uiso
H531 H -0.3449 -0.3828 0.8420 0.2340 1.0000 Uiso
H532 H -0.3264 -0.4823 0.8215 0.2340 1.0000 Uiso
H533 H -0.2434 -0.4041 0.8204 0.2340 1.0000 Uiso
H541 H -0.4426 -0.2435 0.8153 0.1014 1.0000 Uiso
H551 H -0.4706 -0.0886 0.7844 0.1480 1.0000 Uiso
H552 H -0.4613 -0.0626 0.8310 0.1480 1.0000 Uiso
H553 H -0.3692 -0.0521 0.8020 0.1480 1.0000 Uiso
H561 H -0.3047 -0.2469 0.8638 0.1606 1.0000 Uiso
H562 H -0.3617 -0.1559 0.8787 0.1606 1.0000 Uiso
H563 H -0.2696 -0.1455 0.8498 0.1606 1.0000 Uiso
H571 H -0.2033 -0.2346 0.6658 0.0932 1.0000 Uiso
H572 H -0.1332 -0.1455 0.6674 0.0932 1.0000 Uiso
H573 H -0.2259 -0.1453 0.6384 0.0932 1.0000 Uiso
H481 H -0.0204 0.0951 0.7725 0.0914 1.0000 Uiso
H451 H 0.0753 0.0086 0.7181 0.0899 1.0000 Uiso

loop_
_atom_site_aniso_label
_atom_site_aniso_U_11
_atom_site_aniso_U_22
_atom_site_aniso_U_33
_atom_site_aniso_U_23
_atom_site_aniso_U_13
_atom_site_aniso_U_12
P1 0.068(4) 0.042(3) 0.055(3) 0.003(3) 0.009(3) -0.003(3)
P2 0.060(4) 0.045(3) 0.048(3) -0.004(3) 0.014(3) -0.007(3)
P3 0.050(3) 0.086(4) 0.042(3) 0.010(3) 0.001(3) -0.013(4)
P4 0.028(3) 0.056(3) 0.052(3) -0.003(3) -0.012(2) -0.007(3)
Rh1 0.0535(9) 0.0424(8) 0.0420(9) -0.0015(10) 0.0069(10) 0.0039(10)
Rh2 0.0465(9) 0.0558(9) 0.0454(9) 0.0131(9) -0.0015(9) 0.0039(10)
Cl1 0.093(5) 0.064(4) 0.087(4) -0.020(3) 0.036(4) 0.007(4)
Cl2 0.054(4) 0.093(4) 0.063(3) 0.028(3) -0.007(3) 0.023(3)

loop_
_atom_type_symbol
_atom_type_scat_dispersion_real
_atom_type_scat_dispersion_imag
_atom_type_scat_Cromer_Mann_a1
_atom_type_scat_Cromer_Mann_b1
_atom_type_scat_Cromer_Mann_a2
_atom_type_scat_Cromer_Mann_b2
_atom_type_scat_Cromer_Mann_a3
_atom_type_scat_Cromer_Mann_b3
_atom_type_scat_Cromer_Mann_a4
_atom_type_scat_Cromer_Mann_b4
_atom_type_scat_Cromer_Mann_c
_atom_type_scat_source
'Rh  ' -1.1178 0.9187 19.2957 0.7515 14.3501 8.2176 4.7343 25.8749 1.2892 98.6062 5.3280 International_Tables_Vol_IV_Table_2.2B
'Cl  ' 0.1484 0.1585 11.4604 0.0104 7.1964 1.1662 6.2556 18.5194 1.6455 47.7784 -9.5574 International_Tables_Vol_IV_Table_2.2B
'P   ' 0.1023 0.0942 6.4345 1.9067 4.1791 27.1570 1.7800 0.5260 1.4908 68.1645 1.1149 International_Tables_Vol_IV_Table_2.2B
'N   ' 0.0061 0.0033 12.2126 0.0057 3.1322 9.8933 2.0125 28.9975 1.1663 0.5826 -11.5290 International_Tables_Vol_IV_Table_2.2B
'C   ' 0.0033 0.0016 2.3100 20.8439 1.0200 10.2075 1.5886 0.5687 0.8650 51.6512 0.2156 International_Tables_Vol_IV_Table_2.2B
'H   ' 0.0000 0.0000 0.4930 10.5109 0.3229 26.1257 0.1402 3.1424 0.0408 57.7998 0.0030 International_Tables_Vol_IV_Table_2.2B

loop_
_geom_angle_atom_site_label_1
_geom_angle_atom_site_label_2
_geom_angle_atom_site_label_3
_geom_angle
_geom_angle_publ_flag
C6 P1 C15 113.2(9) yes
C6 P1 C18 102.6(8) yes
C15 P1 C18 104.5(10) yes
C6 P1 Rh1 96.7(6) yes
C15 P1 Rh1 123.6(8) yes
C18 P1 Rh1 114.5(6) yes
C9 P2 C21 104.6(8) yes
C9 P2 C24 104.6(8) yes
C21 P2 C24 108.1(9) yes
C9 P2 Rh1 101.2(6) yes
C21 P2 Rh1 106.8(7) yes
C24 P2 Rh1 129.0(6) yes
C39 P3 C51 99.2(10) yes
C39 P3 C54 103.8(9) yes
C51 P3 C54 102.0(11) yes
C39 P3 Rh2 101.5(6) yes
C51 P3 Rh2 128.5(8) yes
C54 P3 Rh2 117.6(7) yes
C36 P4 C45 106.9(9) yes
C36 P4 C48 101.3(9) yes
C45 P4 C48 100.2(9) yes
C36 P4 Rh2 97.8(6) yes
C45 P4 Rh2 129.5(7) yes
C48 P4 Rh2 117.5(6) yes
C2 C1 C6 115.2(17) yes
C2 C1 N10 123.7(16) yes
C6 C1 N10 120.8(18) yes
C1 C2 C3 121.8(18) yes
C1 C2 H21 118.784 no
C3 C2 H21 119.390 no
C2 C3 C4 120.8(18) yes
C2 C3 H31 119.534 no
C4 C3 H31 119.701 no
C3 C4 C5 118.0(17) yes
C3 C4 C7 120.5(18) yes
C5 C4 C7 121.4(17) yes
C4 C5 C6 120.4(17) yes
C4 C5 H51 119.898 no
C6 C5 H51 119.721 no
P1 C6 C5 118.8(14) yes
P1 C6 C1 118.3(14) yes
C5 C6 C1 122.9(17) yes
C4 C7 H71 109.560 no
C4 C7 H72 109.496 no
H71 C7 H72 109.274 no
C4 C7 H73 109.694 no
H71 C7 H73 109.379 no
H72 C7 H73 109.423 no
C9 C8 C13 119.4(15) yes
C9 C8 N10 119.1(15) yes
C13 C8 N10 121.2(15) yes
C8 C9 P2 114.1(13) yes
C8 C9 C10 116.6(15) yes
P2 C9 C10 129.2(13) yes
C9 C10 C11 125.2(17) yes
C9 C10 H101 117.431 no
C11 C10 H101 117.327 no
C10 C11 C12 115.4(17) yes
C10 C11 C14 119.1(16) yes
C12 C11 C14 125.4(16) yes
C11 C12 C13 127.4(16) yes
C11 C12 H121 116.341 no
C13 C12 H121 116.249 no
C8 C13 C12 115.4(15) yes
C8 C13 H131 122.235 no
C12 C13 H131 122.324 no
C11 C14 H141 109.468 no
C11 C14 H142 109.429 no
H141 C14 H142 109.504 no
C11 C14 H143 109.452 no
H141 C14 H143 109.551 no
H142 C14 H143 109.423 no
P1 C15 C16 108(2) yes
P1 C15 C17 116(2) yes
C16 C15 C17 103(3) yes
P1 C15 H151 104.198 no
C16 C15 H151 116.897 no
C17 C15 H151 110.102 no
C15 C16 H161 109.839 no
C15 C16 H162 108.927 no
H161 C16 H162 108.670 no
C15 C16 H163 110.096 no
H161 C16 H163 110.145 no
H162 C16 H163 109.131 no
C15 C17 H171 109.247 no
C15 C17 H172 109.973 no
H171 C17 H172 109.610 no
C15 C17 H173 109.489 no
H171 C17 H173 108.847 no
H172 C17 H173 109.655 no
P1 C18 C19 112.8(14) yes
P1 C18 C20 107.8(13) yes
C19 C18 C20 111.1(17) yes
P1 C18 H181 108.670 no
C19 C18 H181 105.818 no
C20 C18 H181 110.642 no
C18 C19 H191 109.451 no
C18 C19 H192 109.100 no
H191 C19 H192 109.358 no
C18 C19 H193 109.662 no
H191 C19 H193 109.904 no
H192 C19 H193 109.349 no
C18 C20 H201 109.609 no
C18 C20 H202 109.398 no
H201 C20 H202 108.858 no
C18 C20 H203 110.050 no
H201 C20 H203 109.505 no
H202 C20 H203 109.399 no
P2 C21 C22 112.8(16) yes
P2 C21 C23 112.5(15) yes
C22 C21 C23 110.6(19) yes
P2 C21 H211 105.341 no
C22 C21 H211 107.266 no
C23 C21 H211 107.895 no
C21 C22 H221 109.629 no
C21 C22 H222 109.604 no
H221 C22 H222 109.346 no
C21 C22 H223 109.650 no
H221 C22 H223 109.308 no
H222 C22 H223 109.289 no
C21 C23 H231 109.413 no
C21 C23 H232 109.585 no
H231 C23 H232 109.320 no
C21 C23 H233 109.668 no
H231 C23 H233 109.337 no
H232 C23 H233 109.504 no
P2 C24 C25 114.1(14) yes
P2 C24 C26 110.7(13) yes
C25 C24 C26 105.5(17) yes
P2 C24 H241 104.449 no
C25 C24 H241 109.331 no
C26 C24 H241 113.029 no
C24 C25 H251 109.311 no
C24 C25 H252 109.419 no
H251 C25 H252 109.557 no
C24 C25 H253 109.318 no
H251 C25 H253 109.565 no
H252 C25 H253 109.656 no
C24 C26 H261 109.369 no
C24 C26 H262 109.486 no
H261 C26 H262 109.403 no
C24 C26 H263 109.481 no
H261 C26 H263 109.534 no
H262 C26 H263 109.553 no
C32 C31 C36 114.0(17) yes
C32 C31 N2 128.1(18) yes
C36 C31 N2 117.9(17) yes
C31 C32 C33 124.6(18) yes
C31 C32 H321 117.537 no
C33 C32 H321 117.837 no
C32 C33 C34 120.5(18) yes
C32 C33 H331 119.585 no
C34 C33 H331 119.925 no
C33 C34 C35 116.2(17) yes
C33 C34 C37 120.8(19) yes
C35 C34 C37 122.6(19) yes
C34 C35 C36 124.7(17) yes
C34 C35 H351 117.549 no
C36 C35 H351 117.722 no
C31 C36 P4 115.2(14) yes
C31 C36 C35 119.5(17) yes
P4 C36 C35 125.0(15) yes
C34 C37 H371 109.669 no
C34 C37 H372 109.573 no
H371 C37 H372 109.323 no
C34 C37 H373 109.689 no
H371 C37 H373 109.324 no
H372 C37 H373 109.249 no
C39 C38 C43 115.4(18) yes
C39 C38 N2 124.8(17) yes
C43 C38 N2 119.0(16) yes
P3 C39 C38 115.3(15) yes
P3 C39 C40 126.3(16) yes
C38 C39 C40 118.5(18) yes
C39 C40 C41 123(2) yes
C39 C40 H401 118.533 no
C41 C40 H401 118.643 no
C40 C41 C42 119(2) yes
C40 C41 C44 115(2) yes
C42 C41 C44 126(2) yes
C41 C42 C43 120(2) yes
C41 C42 H421 119.855 no
C43 C42 H421 119.784 no
C38 C43 C42 123.7(19) yes
C38 C43 H431 118.156 no
C42 C43 H431 118.130 no
C41 C44 H441 109.381 no
C41 C44 H442 109.664 no
H441 C44 H442 109.336 no
C41 C44 H443 109.572 no
H441 C44 H443 109.340 no
H442 C44 H443 109.532 no
P4 C45 C46 120.4(16) yes
P4 C45 C47 106.4(15) yes
C46 C45 C47 112.2(18) yes
P4 C45 H451 105.717 no
C46 C45 H451 98.643 no
C47 C45 H451 113.305 no
C45 C46 H461 109.237 no
C45 C46 H462 109.828 no
H461 C46 H462 109.595 no
C45 C46 H463 109.267 no
H461 C46 H463 109.475 no
H462 C46 H463 109.424 no
C45 C47 H471 109.502 no
C45 C47 H472 109.632 no
H471 C47 H472 109.402 no
C45 C47 H473 109.271 no
H471 C47 H473 109.520 no
H472 C47 H473 109.500 no
P4 C48 C49 113.0(15) yes
P4 C48 C50 106.5(14) yes
C49 C48 C50 106.5(17) yes
P4 C48 H481 110.356 no
C49 C48 H481 108.489 no
C50 C48 H481 112.041 no
C48 C49 H491 108.762 no
C48 C49 H492 110.382 no
H491 C49 H492 109.896 no
C48 C49 H493 109.057 no
H491 C49 H493 109.253 no
H492 C49 H493 109.467 no
C48 C50 H501 109.631 no
C48 C50 H502 110.123 no
H501 C50 H502 109.210 no
C48 C50 H503 109.348 no
H501 C50 H503 109.271 no
H502 C50 H503 109.241 no
P3 C51 C52 106.2(17) yes
P3 C51 C53 112(2) yes
C52 C51 C53 110(2) yes
P3 C51 H511 99.025 no
C52 C51 H511 121.301 no
C53 C51 H511 107.808 no
C51 C52 H521 109.654 no
C51 C52 H522 109.388 no
H521 C52 H522 109.366 no
C51 C52 H523 109.428 no
H521 C52 H523 109.470 no
H522 C52 H523 109.520 no
C51 C53 H531 109.288 no
C51 C53 H532 109.006 no
H531 C53 H532 109.250 no
C51 C53 H533 109.477 no
H531 C53 H533 109.945 no
H532 C53 H533 109.857 no
P3 C54 C55 111.2(16) yes
P3 C54 C56 109.4(16) yes
C55 C54 C56 105.4(19) yes
P3 C54 H541 87.308 no
C55 C54 H541 123.116 no
C56 C54 H541 118.488 no
C54 C55 H551 109.767 no
C54 C55 H552 109.883 no
H551 C55 H552 109.241 no
C54 C55 H553 109.792 no
H551 C55 H553 109.032 no
H552 C55 H553 109.107 no
C54 C56 H561 109.424 no
C54 C56 H562 109.574 no
H561 C56 H562 109.338 no
C54 C56 H563 109.633 no
H561 C56 H563 109.337 no
H562 C56 H563 109.521 no
N2 C57 H571 109.479 no
N2 C57 H572 109.388 no
H571 C57 H572 109.228 no
N2 C57 H573 109.701 no
H571 C57 H573 109.542 no
H572 C57 H573 109.488 no
C28 Rh1 P1 97.0(7) yes
C28 Rh1 P2 92.6(7) yes
P1 Rh1 P2 162.95(19) yes
C28 Rh1 N10 90.7(7) yes
P1 Rh1 N10 83.0(4) yes
P2 Rh1 N10 82.8(5) yes
C28 Rh1 Cl1 93.2(6) yes
P1 Rh1 Cl1 97.23(19) yes
P2 Rh1 Cl1 96.29(19) yes
N10 Rh1 Cl1 176.0(4) yes
P4 Rh2 P3 155.3(2) yes
P4 Rh2 N2 82.9(4) yes
P3 Rh2 N2 86.5(4) yes
P4 Rh2 Cl2 96.36(17) yes
P3 Rh2 Cl2 97.80(19) yes
N2 Rh2 Cl2 170.0(4) yes
C57 N2 C38 109.5(14) yes
C57 N2 Rh2 100.3(10) yes
C38 N2 Rh2 111.3(11) yes
C57 N2 C31 113.3(15) yes
C38 N2 C31 112.6(15) yes
Rh2 N2 C31 109.2(12) yes
C8 N10 C1 124.5(15) yes
C8 N10 Rh1 116.9(11) yes
C1 N10 Rh1 118.7(12) yes

loop_
_geom_bond_atom_site_label_1
_geom_bond_atom_site_label_2
_geom_bond_distance
_geom_bond_publ_flag
P1 C6 1.787(17) yes
P1 C15 1.86(2) yes
P1 C18 1.908(18) yes
P1 Rh1 2.332(5) yes
P2 C9 1.783(16) yes
P2 C21 1.886(19) yes
P2 C24 1.82(2) yes
P2 Rh1 2.305(5) yes
P3 C39 1.844(19) yes
P3 C51 1.89(3) yes
P3 C54 1.87(2) yes
P3 Rh2 2.250(5) yes
P4 C36 1.803(18) yes
P4 C45 1.87(2) yes
P4 C48 1.88(2) yes
P4 Rh2 2.296(5) yes
C1 C2 1.43(2) yes
C1 C6 1.356(19) yes
C1 N10 1.326(18) yes
C2 C3 1.41(2) yes
C2 H21 0.951 no
C3 C4 1.35(2) yes
C3 H31 0.949 no
C4 C5 1.41(2) yes
C4 C7 1.51(3) yes
C5 C6 1.39(2) yes
C5 H51 0.952 no
C7 H71 0.951 no
C7 H72 0.951 no
C7 H73 0.950 no
C8 C9 1.439(19) yes
C8 C13 1.45(2) yes
C8 N10 1.440(19) yes
C9 C10 1.35(2) yes
C10 C11 1.40(2) yes
C10 H101 0.951 no
C11 C12 1.32(2) yes
C11 C14 1.51(2) yes
C12 C13 1.37(2) yes
C12 H121 0.949 no
C13 H131 0.950 no
C14 H141 0.949 no
C14 H142 0.951 no
C14 H143 0.950 no
C15 C16 1.48(4) yes
C15 C17 1.44(4) yes
C15 H151 0.949 no
C16 H161 0.949 no
C16 H162 0.961 no
C16 H163 0.943 no
C17 H171 0.954 no
C17 H172 0.944 no
C17 H173 0.953 no
C18 C19 1.53(3) yes
C18 C20 1.50(2) yes
C18 H181 0.947 no
C19 H191 0.947 no
C19 H192 0.954 no
C19 H193 0.948 no
C20 H201 0.953 no
C20 H202 0.954 no
C20 H203 0.947 no
C21 C22 1.44(3) yes
C21 C23 1.53(3) yes
C21 H211 0.948 no
C22 H221 0.951 no
C22 H222 0.951 no
C22 H223 0.951 no
C23 H231 0.952 no
C23 H232 0.950 no
C23 H233 0.950 no
C24 C25 1.44(2) yes
C24 C26 1.57(2) yes
C24 H241 0.951 no
C25 H251 0.950 no
C25 H252 0.949 no
C25 H253 0.949 no
C26 H261 0.951 no
C26 H262 0.950 no
C26 H263 0.949 no
C28 Rh1 2.01(2) yes
C31 C32 1.41(2) yes
C31 C36 1.48(2) yes
C31 N2 1.39(2) yes
C32 C33 1.38(2) yes
C32 H321 0.949 no
C33 C34 1.42(2) yes
C33 H331 0.951 no
C34 C35 1.39(2) yes
C34 C37 1.50(3) yes
C35 C36 1.37(2) yes
C35 H351 0.947 no
C37 H371 0.950 no
C37 H372 0.951 no
C37 H373 0.951 no
C38 C39 1.36(2) yes
C38 C43 1.42(2) yes
C38 N2 1.485(19) yes
C39 C40 1.38(2) yes
C40 C41 1.36(2) yes
C40 H401 0.955 no
C41 C42 1.32(2) yes
C41 C44 1.58(3) yes
C42 C43 1.31(2) yes
C42 H421 0.949 no
C43 H431 0.950 no
C44 H441 0.952 no
C44 H442 0.950 no
C44 H443 0.950 no
C45 C46 1.41(2) yes
C45 C47 1.48(3) yes
C45 H451 0.953 no
C46 H461 0.949 no
C46 H462 0.950 no
C46 H463 0.951 no
C47 H471 0.950 no
C47 H472 0.951 no
C47 H473 0.949 no
C48 C49 1.49(3) yes
C48 C50 1.56(3) yes
C48 H481 0.952 no
C49 H491 0.949 no
C49 H492 0.946 no
C49 H493 0.954 no
C50 H501 0.951 no
C50 H502 0.952 no
C50 H503 0.951 no
C51 C52 1.52(3) yes
C51 C53 1.47(4) yes
C51 H511 0.954 no
C52 H521 0.951 no
C52 H522 0.950 no
C52 H523 0.949 no
C53 H531 0.951 no
C53 H532 0.952 no
C53 H533 0.944 no
C54 C55 1.49(3) yes
C54 C56 1.58(3) yes
C54 H541 0.948 no
C55 H551 0.952 no
C55 H552 0.951 no
C55 H553 0.953 no
C56 H561 0.952 no
C56 H562 0.950 no
C56 H563 0.950 no
C57 N2 1.56(2) yes
C57 H571 0.951 no
C57 H572 0.952 no
C57 H573 0.948 no
Rh1 N10 2.059(14) yes
Rh1 Cl1 2.358(5) yes
Rh2 N2 2.166(15) yes
Rh2 Cl2 2.335(5) yes
